data_7207461
loop_
_publ_author_name
'Bek\"o, S\'andor L.'
'Schmidt, Martin U.'
'Bond, Andrew D.'

_publ_section_title
;
 An experimental screen for quinoline/fumaric acid salts and co-crystals
;
_journal_issue 6
_journal_name_full CrystEngComm
_journal_page_first 1967
_journal_paper_doi 10.1039/c2ce06439a
_journal_volume 14
_journal_year 2012
_chemical_formula_moiety '2(C9 H7 N), C4 H4 O4'
_chemical_formula_sum 'C22 H18 N2 O4'
_chemical_formula_weight 374.38
_chemical_name_common 'Quinoline/fumaric acid (2:1)'
_space_group_IT_number 2
_symmetry_cell_setting triclinic
_symmetry_space_group_name_Hall '-P 1'
_symmetry_space_group_name_H-M 'P -1'
_atom_sites_solution_hydrogens geom
_atom_sites_solution_primary direct
_atom_sites_solution_secondary difmap
_audit_creation_method SHELXL-97
_cell_angle_alpha 67.070(3)
_cell_angle_beta 89.415(3)
_cell_angle_gamma 87.226(3)
_cell_formula_units_Z 1
_cell_length_a 3.8288(2)
_cell_length_b 10.6688(5)
_cell_length_c 12.0072(6)
_cell_measurement_reflns_used 3288
_cell_measurement_temperature 150(2)
_cell_measurement_theta_max 25.23
_cell_measurement_theta_min 3.27
_cell_volume 451.17(4)
_computing_cell_refinement 'SAINT v.7.68a (Bruker, 2010)'
_computing_data_collection 'APEX2 v2010.1-2 (Bruker, 2010)'
_computing_data_reduction SAINT
_computing_molecular_graphics SHELXTL
_computing_publication_material SHELXTL
_computing_structure_refinement SHELXTL
_computing_structure_solution 'SHELXTL v.6.12 (Sheldrick, 2008)'
_diffrn_ambient_temperature 150(2)
_diffrn_measured_fraction_theta_full 0.941
_diffrn_measured_fraction_theta_max 0.941
_diffrn_measurement_device_type 'Bruker Nonius X8APEX-II CCD'
_diffrn_measurement_method '\w and \f scans'
_diffrn_radiation_monochromator graphite
_diffrn_radiation_source 'fine-focus sealed tube'
_diffrn_radiation_type MoK\a
_diffrn_radiation_wavelength 0.71073
_diffrn_reflns_av_R_equivalents 0.0262
_diffrn_reflns_av_sigmaI/netI 0.0233
_diffrn_reflns_limit_h_max 4
_diffrn_reflns_limit_h_min -4
_diffrn_reflns_limit_k_max 12
_diffrn_reflns_limit_k_min -12
_diffrn_reflns_limit_l_max 14
_diffrn_reflns_limit_l_min -14
_diffrn_reflns_number 7367
_diffrn_reflns_theta_full 25.37
_diffrn_reflns_theta_max 25.37
_diffrn_reflns_theta_min 3.69
_diffrn_standards_number 0
_exptl_absorpt_coefficient_mu 0.096
_exptl_absorpt_correction_T_max 0.992
_exptl_absorpt_correction_T_min 0.901
_exptl_absorpt_correction_type multi-scan
_exptl_absorpt_process_details 'SADABS (Sheldrick, 2008)'
_exptl_crystal_colour colourless
_exptl_crystal_density_diffrn 1.378
_exptl_crystal_density_method 'not measured'
_exptl_crystal_description needle
_exptl_crystal_F_000 196
_exptl_crystal_size_max 0.30
_exptl_crystal_size_mid 0.08
_exptl_crystal_size_min 0.08
_refine_diff_density_max 0.155
_refine_diff_density_min -0.163
_refine_diff_density_rms 0.031
_refine_ls_extinction_method none
_refine_ls_goodness_of_fit_ref 1.034
_refine_ls_hydrogen_treatment mixed
_refine_ls_matrix_type full
_refine_ls_number_parameters 131
_refine_ls_number_reflns 1561
_refine_ls_number_restraints 0
_refine_ls_restrained_S_all 1.034
_refine_ls_R_factor_all 0.0430
_refine_ls_R_factor_gt 0.0310
_refine_ls_shift/su_max 0.000
_refine_ls_shift/su_mean 0.000
_refine_ls_structure_factor_coef Fsqd
_refine_ls_weighting_details 'calc w=1/[\s^2^(Fo^2^)+(0.0369P)^2^+0.0998P] where P=(Fo^2^+2Fc^2^)/3'
_refine_ls_weighting_scheme calc
_refine_ls_wR_factor_gt 0.0747
_refine_ls_wR_factor_ref 0.0807
_reflns_number_gt 1268
_reflns_number_total 1561
_reflns_threshold_expression I>2\s(I)
_cod_data_source_file c2ce06439a.txt
_cod_data_source_block 2
_cod_database_code 7207461

loop_
_symmetry_equiv_pos_as_xyz
'x, y, z'
'-x, -y, -z'

loop_
_atom_site_label
_atom_site_type_symbol
_atom_site_fract_x
_atom_site_fract_y
_atom_site_fract_z
_atom_site_U_iso_or_equiv
_atom_site_adp_type
_atom_site_occupancy
_atom_site_symmetry_multiplicity
_atom_site_calc_flag
_atom_site_refinement_flags
O1 O 0.2589(3) 0.65214(9) 0.59738(8) 0.0330(3) Uani 1 1 d .
H1 H 0.155(5) 0.682(2) 0.6597(19) 0.080(6) Uiso 1 1 d .
O2 O 0.3141(3) 0.44988(10) 0.75125(9) 0.0506(3) Uani 1 1 d .
N1 N -0.0101(3) 0.73795(10) 0.75829(9) 0.0253(3) Uani 1 1 d .
C2 C -0.1502(3) 0.64764(13) 0.85473(12) 0.0279(3) Uani 1 1 d .
H2A H -0.1680 0.5577 0.8581 0.033 Uiso 1 1 calc R
C3 C -0.2750(3) 0.67615(13) 0.95301(11) 0.0282(3) Uani 1 1 d .
H3A H -0.3724 0.6070 1.0211 0.034 Uiso 1 1 calc R
C4 C -0.2537(3) 0.80459(14) 0.94875(12) 0.0283(3) Uani 1 1 d .
H4A H -0.3365 0.8261 1.0144 0.034 Uiso 1 1 calc R
C5 C -0.0753(3) 1.04231(13) 0.83450(13) 0.0303(3) Uani 1 1 d .
H5A H -0.1582 1.0696 0.8969 0.036 Uiso 1 1 calc R
C6 C 0.0734(4) 1.13441(14) 0.73490(13) 0.0342(4) Uani 1 1 d .
H6A H 0.0956 1.2253 0.7284 0.041 Uiso 1 1 calc R
C7 C 0.1952(4) 1.09577(13) 0.64097(12) 0.0321(3) Uani 1 1 d .
H7A H 0.2971 1.1611 0.5714 0.039 Uiso 1 1 calc R
C8 C 0.1680(3) 0.96587(13) 0.64919(11) 0.0280(3) Uani 1 1 d .
H8A H 0.2519 0.9408 0.5856 0.034 Uiso 1 1 calc R
C9 C 0.0147(3) 0.86772(12) 0.75235(11) 0.0229(3) Uani 1 1 d .
C10 C -0.1082(3) 0.90664(13) 0.84642(11) 0.0242(3) Uani 1 1 d .
C12 C 0.3491(4) 0.52199(13) 0.64544(12) 0.0281(3) Uani 1 1 d .
C13 C 0.4984(3) 0.46608(13) 0.55882(11) 0.0265(3) Uani 1 1 d .
H13A H 0.5978 0.3756 0.5905 0.032 Uiso 1 1 calc R

loop_
_atom_site_aniso_label
_atom_site_aniso_U_11
_atom_site_aniso_U_22
_atom_site_aniso_U_33
_atom_site_aniso_U_23
_atom_site_aniso_U_13
_atom_site_aniso_U_12
O1 0.0470(6) 0.0273(5) 0.0272(5) -0.0140(4) 0.0072(4) 0.0033(4)
O2 0.0912(10) 0.0326(6) 0.0264(6) -0.0108(5) 0.0164(6) 0.0031(6)
N1 0.0250(6) 0.0274(6) 0.0257(6) -0.0128(5) 0.0015(5) 0.0003(5)
C2 0.0270(7) 0.0276(7) 0.0295(7) -0.0115(6) 0.0014(6) -0.0022(6)
C3 0.0249(7) 0.0328(7) 0.0252(7) -0.0092(6) 0.0035(6) -0.0034(6)
C4 0.0213(7) 0.0407(8) 0.0273(7) -0.0183(6) 0.0012(5) 0.0019(6)
C5 0.0255(7) 0.0345(8) 0.0375(8) -0.0217(7) -0.0036(6) 0.0046(6)
C6 0.0316(8) 0.0276(7) 0.0440(9) -0.0150(7) -0.0069(7) 0.0023(6)
C7 0.0293(8) 0.0294(7) 0.0310(8) -0.0045(6) -0.0025(6) -0.0016(6)
C8 0.0260(8) 0.0323(8) 0.0240(7) -0.0096(6) -0.0016(5) 0.0018(6)
C9 0.0198(7) 0.0262(7) 0.0245(7) -0.0123(6) -0.0039(5) 0.0033(5)
C10 0.0174(7) 0.0310(7) 0.0273(7) -0.0152(6) -0.0043(5) 0.0034(5)
C12 0.0334(8) 0.0266(7) 0.0263(8) -0.0125(6) 0.0044(6) -0.0032(6)
C13 0.0303(8) 0.0239(7) 0.0276(6) -0.0127(5) 0.0030(6) -0.0004(5)

loop_
_atom_type_symbol
_atom_type_description
_atom_type_scat_dispersion_real
_atom_type_scat_dispersion_imag
_atom_type_scat_source
C C 0.0033 0.0016 'International Tables Vol C Tables 4.2.6.8 and 6.1.1.4'
H H 0.0000 0.0000 'International Tables Vol C Tables 4.2.6.8 and 6.1.1.4'
N N 0.0061 0.0033 'International Tables Vol C Tables 4.2.6.8 and 6.1.1.4'
O O 0.0106 0.0060 'International Tables Vol C Tables 4.2.6.8 and 6.1.1.4'

loop_
_geom_angle_atom_site_label_1
_geom_angle_atom_site_label_2
_geom_angle_atom_site_label_3
_geom_angle
_geom_angle_site_symmetry_1
C12 O1 H1 110.1(11) .
C2 N1 C9 118.46(11) .
N1 C2 C3 123.85(12) .
N1 C2 H2A 118.1 .
C3 C2 H2A 118.1 .
C4 C3 C2 118.63(12) .
C4 C3 H3A 120.7 .
C2 C3 H3A 120.7 .
C3 C4 C10 120.01(12) .
C3 C4 H4A 120.0 .
C10 C4 H4A 120.0 .
C6 C5 C10 120.77(13) .
C6 C5 H5A 119.6 .
C10 C5 H5A 119.6 .
C5 C6 C7 120.33(13) .
C5 C6 H6A 119.8 .
C7 C6 H6A 119.8 .
C8 C7 C6 120.60(13) .
C8 C7 H7A 119.7 .
C6 C7 H7A 119.7 .
C7 C8 C9 120.16(12) .
C7 C8 H8A 119.9 .
C9 C8 H8A 119.9 .
N1 C9 C10 121.79(11) .
N1 C9 C8 119.01(11) .
C10 C9 C8 119.20(11) .
C5 C10 C9 118.93(12) .
C5 C10 C4 123.81(12) .
C9 C10 C4 117.25(11) .
O2 C12 O1 124.33(12) .
O2 C12 C13 121.18(12) .
O1 C12 C13 114.49(11) .
C13 C13 C12 124.04(15) 2_666
C13 C13 H13A 118.0 2_666
C12 C13 H13A 118.0 .

loop_
_geom_bond_atom_site_label_1
_geom_bond_atom_site_label_2
_geom_bond_distance
_geom_bond_site_symmetry_2
O1 C12 1.3090(16) .
O1 H1 0.99(2) .
O2 C12 1.2120(16) .
N1 C2 1.3134(16) .
N1 C9 1.3662(16) .
C2 C3 1.4027(18) .
C2 H2A 0.9500 .
C3 C4 1.3576(19) .
C3 H3A 0.9500 .
C4 C10 1.4170(18) .
C4 H4A 0.9500 .
C5 C6 1.3581(19) .
C5 C10 1.4097(18) .
C5 H5A 0.9500 .
C6 C7 1.411(2) .
C6 H6A 0.9500 .
C7 C8 1.3595(18) .
C7 H7A 0.9500 .
C8 C9 1.4175(18) .
C8 H8A 0.9500 .
C9 C10 1.4162(18) .
C12 C13 1.4841(18) .
C13 C13 1.313(2) 2_666
C13 H13A 0.9500 .

loop_
_geom_hbond_atom_site_label_D
_geom_hbond_atom_site_label_H
_geom_hbond_atom_site_label_A
_geom_hbond_distance_DH
_geom_hbond_distance_HA
_geom_hbond_distance_DA
_geom_hbond_angle_DHA
O1 H1 N1 0.99(2) 1.63(2) 2.6227(13) 177.1(18)

loop_
_geom_torsion_atom_site_label_1
_geom_torsion_atom_site_label_2
_geom_torsion_atom_site_label_3
_geom_torsion_atom_site_label_4
_geom_torsion
_geom_torsion_site_symmetry_4
C9 N1 C2 C3 -0.38(19) .
N1 C2 C3 C4 0.6(2) .
C2 C3 C4 C10 0.09(19) .
C10 C5 C6 C7 0.5(2) .
C5 C6 C7 C8 -0.5(2) .
C6 C7 C8 C9 0.3(2) .
C2 N1 C9 C10 -0.46(18) .
C2 N1 C9 C8 179.49(11) .
C7 C8 C9 N1 179.88(11) .
C7 C8 C9 C10 -0.17(19) .
C6 C5 C10 C9 -0.37(19) .
C6 C5 C10 C4 178.65(12) .
N1 C9 C10 C5 -179.87(11) .
C8 C9 C10 C5 0.18(18) .
N1 C9 C10 C4 1.05(18) .
C8 C9 C10 C4 -178.90(11) .
C3 C4 C10 C5 -179.87(12) .
C3 C4 C10 C9 -0.84(18) .
O2 C12 C13 C13 170.82(17) 2_666
O1 C12 C13 C13 -8.5(2) 2_666
